data_2017006
loop_
_publ_author_name
'Smith, Graham'
'Wermuth, Urs D.'
'White, Jonathan M.'

_publ_section_title
;
 Zero-, one- and two-dimensional hydrogen-bonded structures in the 1:1
 proton-transfer compounds of 4,5-dichlorophthalic acid with the
 monocyclic heteroaromatic Lewis bases 2-aminopyrimidine, nicotinamide
 and isonicotinamide
;
_journal_coeditor_code GD3270
_journal_issue 3
_journal_name_full 'Acta Crystallographica Section C'
_journal_page_first o103
_journal_page_last o107
_journal_paper_doi 10.1107/S0108270109004405
_journal_volume 65
_journal_year 2009
_chemical_formula_iupac 'C6 H7 N2 O +, C8 H3 Cl2 O4 -'
_chemical_formula_moiety 'C6 H7 N2 O +, C8 H3 Cl2 O4 -'
_chemical_formula_sum 'C14 H10 Cl2 N2 O5'
_chemical_formula_weight 357.14
_chemical_melting_point_gt 455
_chemical_melting_point_lt 457
_chemical_name_common 'nicotinamidium hydrogen 4,5-dichlorophthalate'
_chemical_name_systematic
;
3-(aminocarbonyl)pyridinium 2-carboxy-4,5-dichlorobenzoate
;
_space_group_IT_number 14
_symmetry_cell_setting monoclinic
_symmetry_space_group_name_Hall '-P 2ybc'
_symmetry_space_group_name_H-M 'P 1 21/c 1'
_atom_sites_solution_hydrogens geom
_atom_sites_solution_primary direct
_atom_sites_solution_secondary difmap
_audit_creation_method SHELXL97
_cell_angle_alpha 90.00
_cell_angle_beta 99.454(2)
_cell_angle_gamma 90.00
_cell_formula_units_Z 4
_cell_length_a 11.4303(3)
_cell_length_b 13.7933(3)
_cell_length_c 9.2082(2)
_cell_measurement_reflns_used 3546
_cell_measurement_temperature 130(2)
_cell_measurement_theta_max 72.8973
_cell_measurement_theta_min 3.1994
_cell_volume 1432.06(6)
_computing_cell_refinement 'CrysAlis RED (Oxford Diffraction, 2008)'
_computing_data_collection 'CrysAlis CCD (Oxford Diffraction, 2008)'
_computing_data_reduction 'CrysAlis RED (Oxford Diffraction, 2008)'
_computing_molecular_graphics 'PLATON (Spek, 2009)'
_computing_publication_material 'PLATON (Spek, 2009)'
_computing_structure_refinement 'SHELXL97 (Sheldrick, 2008)'
_computing_structure_solution 'SHELXS97 (Sheldrick, 2008)'
_diffrn_ambient_temperature 130(2)
_diffrn_measured_fraction_theta_full 0.999
_diffrn_measured_fraction_theta_max 0.979
_diffrn_measurement_device_type 'Oxford Diffraction Gemini-S CCD-detector diffractometer'
_diffrn_measurement_method '\w scans'
_diffrn_radiation_monochromator graphite
_diffrn_radiation_source 'Enhance (Cu) X-ray Source'
_diffrn_radiation_type CuK\a
_diffrn_radiation_wavelength 1.54184
_diffrn_reflns_av_R_equivalents 0.0260
_diffrn_reflns_av_sigmaI/netI 0.0300
_diffrn_reflns_limit_h_max 12
_diffrn_reflns_limit_h_min -13
_diffrn_reflns_limit_k_max 17
_diffrn_reflns_limit_k_min -16
_diffrn_reflns_limit_l_max 11
_diffrn_reflns_limit_l_min -10
_diffrn_reflns_number 6939
_diffrn_reflns_theta_full 67.68
_diffrn_reflns_theta_max 72.86
_diffrn_reflns_theta_min 3.92
_diffrn_standards_decay_% 0
_exptl_absorpt_coefficient_mu 4.360
_exptl_absorpt_correction_T_max 0.740
_exptl_absorpt_correction_T_min 0.340
_exptl_absorpt_correction_type multi-scan
_exptl_absorpt_process_details '(SADABS; Sheldrick, 1996)'
_exptl_crystal_colour colourless
_exptl_crystal_density_diffrn 1.656
_exptl_crystal_density_method 'not measured'
_exptl_crystal_description plate
_exptl_crystal_F_000 728
_exptl_crystal_size_max 0.50
_exptl_crystal_size_mid 0.25
_exptl_crystal_size_min 0.07
_refine_diff_density_max 0.340
_refine_diff_density_min -0.220
_refine_ls_extinction_method none
_refine_ls_goodness_of_fit_ref 0.956
_refine_ls_hydrogen_treatment mixed
_refine_ls_matrix_type full
_refine_ls_number_parameters 224
_refine_ls_number_reflns 2798
_refine_ls_number_restraints 0
_refine_ls_restrained_S_all 0.956
_refine_ls_R_factor_all 0.0448
_refine_ls_R_factor_gt 0.0350
_refine_ls_shift/su_max 0.001
_refine_ls_shift/su_mean 0.000
_refine_ls_structure_factor_coef Fsqd
_refine_ls_weighting_details 'calc w=1/[\s^2^(Fo^2^)+(0.0656P)^2^] where P=(Fo^2^+2Fc^2^)/3'
_refine_ls_weighting_scheme calc
_refine_ls_wR_factor_gt 0.0915
_refine_ls_wR_factor_ref 0.0950
_reflns_number_gt 2237
_reflns_number_total 2798
_reflns_threshold_expression I>2\s(I)
_cod_data_source_file gd3270.cif
_cod_data_source_block II
_cod_original_sg_symbol_H-M 'P 21/c'
_cod_database_code 2017006

loop_
_symmetry_equiv_pos_as_xyz
'x, y, z'
'-x, y+1/2, -z+1/2'
'-x, -y, -z'
'x, -y+1/2, z+1/2'

loop_
_atom_site_aniso_label
_atom_site_aniso_U_11
_atom_site_aniso_U_22
_atom_site_aniso_U_33
_atom_site_aniso_U_12
_atom_site_aniso_U_13
_atom_site_aniso_U_23
Cl4 0.0228(2) 0.0248(2) 0.0306(3) 0.0026(2) 0.0092(2) -0.0038(2)
Cl5 0.0339(3) 0.0256(3) 0.0410(3) -0.0017(2) 0.0202(2) 0.0038(2)
O11 0.0366(8) 0.0203(7) 0.0428(8) 0.0021(6) 0.0173(6) -0.0027(6)
O12 0.0462(9) 0.0261(7) 0.0543(10) 0.0027(7) 0.0332(8) -0.0009(7)
O21 0.0350(8) 0.0275(8) 0.0509(10) -0.0018(6) 0.0244(7) 0.0009(6)
O22 0.0355(7) 0.0217(7) 0.0444(9) -0.0007(6) 0.0199(6) 0.0032(6)
C1 0.0226(8) 0.0206(9) 0.0223(9) 0.0018(7) 0.0043(7) -0.0004(7)
C2 0.0210(8) 0.0206(9) 0.0209(9) -0.0003(7) 0.0028(7) 0.0003(7)
C3 0.0236(9) 0.0203(9) 0.0234(9) -0.0006(7) 0.0030(7) -0.0011(7)
C4 0.0218(8) 0.0199(9) 0.0241(9) 0.0039(7) 0.0038(7) -0.0024(7)
C5 0.0243(9) 0.0208(9) 0.0246(10) -0.0024(7) 0.0072(8) 0.0027(7)
C6 0.0272(9) 0.0178(9) 0.0254(9) -0.0001(7) 0.0064(8) 0.0010(7)
C11 0.0260(9) 0.0234(9) 0.0242(9) 0.0027(8) 0.0056(7) -0.0006(7)
C21 0.0231(9) 0.0238(10) 0.0251(9) -0.0029(7) 0.0046(7) 0.0001(7)
O31A 0.0301(7) 0.0207(6) 0.0250(7) -0.0018(5) 0.0101(5) 0.0021(5)
N1A 0.0251(8) 0.0201(8) 0.0256(8) -0.0018(6) 0.0052(6) 0.0015(6)
N31A 0.0375(9) 0.0204(8) 0.0232(8) 0.0025(7) 0.0107(7) 0.0010(6)
C2A 0.0223(9) 0.0221(9) 0.0228(9) 0.0010(7) 0.0043(7) -0.0012(7)
C3A 0.0236(8) 0.0206(9) 0.0184(8) -0.0009(7) 0.0023(7) -0.0009(7)
C4A 0.0242(9) 0.0219(9) 0.0243(9) -0.0001(7) 0.0071(7) 0.0013(7)
C5A 0.0267(9) 0.0247(9) 0.0279(10) 0.0043(8) 0.0080(8) -0.0005(8)
C6A 0.0279(9) 0.0189(9) 0.0271(9) 0.0028(7) 0.0035(8) -0.0009(7)
C31A 0.0219(9) 0.0185(9) 0.0246(9) -0.0026(7) 0.0045(7) -0.0014(7)

loop_
_atom_site_type_symbol
_atom_site_label
_atom_site_fract_x
_atom_site_fract_y
_atom_site_fract_z
_atom_site_U_iso_or_equiv
_atom_site_thermal_displace_type
_atom_site_calc_flag
_atom_site_refinement_flags
_atom_site_occupancy
Cl Cl4 0.41142(4) 0.30096(3) 1.33710(5) 0.02550(10) Uani . . 1.000
Cl Cl5 0.40646(4) 0.06833(3) 1.33348(6) 0.0319(2) Uani . . 1.000
O O11 0.72056(13) -0.02599(10) 1.03383(16) 0.0320(4) Uani . . 1.000
O O12 0.82117(14) 0.09368(11) 0.96028(18) 0.0394(5) Uani . . 1.000
O O21 0.83088(13) 0.26806(10) 0.97448(17) 0.0359(5) Uani . . 1.000
O O22 0.72470(13) 0.38895(9) 1.03689(17) 0.0324(4) Uani . . 1.000
C C1 0.66260(16) 0.13098(13) 1.1000(2) 0.0218(5) Uani . . 1.000
C C2 0.66584(15) 0.23339(13) 1.1034(2) 0.0209(5) Uani . . 1.000
C C3 0.58640(16) 0.28245(14) 1.17702(19) 0.0225(5) Uani . . 1.000
C C4 0.50620(15) 0.23418(13) 1.2473(2) 0.0219(5) Uani . . 1.000
C C5 0.50315(16) 0.13317(13) 1.2450(2) 0.0229(5) Uani . . 1.000
C C6 0.58049(16) 0.08316(13) 1.17111(19) 0.0232(5) Uani . . 1.000
C C11 0.73836(17) 0.06060(13) 1.0264(2) 0.0244(5) Uani . . 1.000
C C21 0.74647(16) 0.30070(13) 1.0326(2) 0.0239(5) Uani . . 1.000
O O31A 0.87437(12) 0.81161(9) 0.71542(14) 0.0246(4) Uani . . 1.000
N N1A 0.85072(13) 0.49722(11) 0.89564(17) 0.0235(5) Uani . . 1.000
N N31A 0.82644(15) 0.80007(11) 0.94426(18) 0.0264(5) Uani . . 1.000
C C2A 0.82812(16) 0.59268(13) 0.9002(2) 0.0223(5) Uani . . 1.000
C C3A 0.89223(16) 0.65743(14) 0.83085(19) 0.0210(5) Uani . . 1.000
C C4A 0.98051(16) 0.62190(13) 0.7572(2) 0.0231(5) Uani . . 1.000
C C5A 1.00311(17) 0.52280(14) 0.7553(2) 0.0260(5) Uani . . 1.000
C C6A 0.93541(17) 0.46186(14) 0.8258(2) 0.0248(5) Uani . . 1.000
C C31A 0.86413(15) 0.76412(13) 0.8265(2) 0.0216(5) Uani . . 1.000
H H3 0.58760 0.35130 1.17880 0.0270 Uiso calc R 1.000
H H6 0.57750 0.01430 1.16880 0.0280 Uiso calc R 1.000
H H12 0.825(4) 0.165(3) 0.966(4) 0.067(9) Uiso . . 1.000
H H1A 0.804(2) 0.4581(18) 0.950(4) 0.044(7) Uiso . . 1.000
H H2A 0.76790 0.61550 0.95140 0.0270 Uiso calc R 1.000
H H4A 1.02530 0.66540 0.70820 0.0280 Uiso calc R 1.000
H H5A 1.06380 0.49790 0.70650 0.0310 Uiso calc R 1.000
H H6A 0.94890 0.39390 0.82500 0.0300 Uiso calc R 1.000
H H31A 0.833(2) 0.7639(16) 1.024(3) 0.032(6) Uiso . . 1.000
H H32A 0.806(2) 0.8622(19) 0.946(3) 0.041(7) Uiso . . 1.000

loop_
_atom_type_symbol
_atom_type_description
_atom_type_scat_dispersion_real
_atom_type_scat_dispersion_imag
_atom_type_scat_source
C C 0.0181 0.0091 'International Tables Vol C Tables 4.2.6.8 and 6.1.1.4'
H H 0.0000 0.0000 'International Tables Vol C Tables 4.2.6.8 and 6.1.1.4'
N N 0.0311 0.0180 'International Tables Vol C Tables 4.2.6.8 and 6.1.1.4'
O O 0.0492 0.0322 'International Tables Vol C Tables 4.2.6.8 and 6.1.1.4'
Cl Cl 0.3639 0.7018 'International Tables Vol C Tables 4.2.6.8 and 6.1.1.4'

loop_
_geom_angle_atom_site_label_1
_geom_angle_atom_site_label_2
_geom_angle_atom_site_label_3
_geom_angle_site_symmetry_1
_geom_angle_site_symmetry_2
_geom_angle_site_symmetry_3
_geom_angle
_geom_angle_publ_flag
C11 O12 H12 . . . 111(3) no
C21 O21 H12 . . . 110.3(18) no
C2A N1A C6A . . . 121.99(16) no
C6A N1A H1A . . . 123.8(15) no
C2A N1A H1A . . . 114.2(16) no
C31A N31A H32A . . . 119.8(17) no
H31A N31A H32A . . . 121(2) no
C31A N31A H31A . . . 118.4(15) no
C2 C1 C11 . . . 128.97(16) no
C6 C1 C11 . . . 112.39(15) no
C2 C1 C6 . . . 118.64(16) no
C1 C2 C3 . . . 118.62(16) no
C3 C2 C21 . . . 113.53(16) no
C1 C2 C21 . . . 127.84(16) no
C2 C3 C4 . . . 122.05(17) no
C3 C4 C5 . . . 119.54(17) no
Cl4 C4 C3 . . . 118.94(14) no
Cl4 C4 C5 . . . 121.52(14) no
C4 C5 C6 . . . 119.27(17) no
Cl5 C5 C6 . . . 118.92(14) no
Cl5 C5 C4 . . . 121.80(14) no
C1 C6 C5 . . . 121.87(17) no
O11 C11 C1 . . . 119.08(17) no
O12 C11 C1 . . . 119.79(16) no
O11 C11 O12 . . . 121.11(18) no
O21 C21 C2 . . . 121.43(16) no
O22 C21 C2 . . . 116.31(16) no
O21 C21 O22 . . . 122.26(17) no
C4 C3 H3 . . . 119.00 no
C2 C3 H3 . . . 119.00 no
C1 C6 H6 . . . 119.00 no
C5 C6 H6 . . . 119.00 no
N1A C2A C3A . . . 120.09(17) no
C2A C3A C31A . . . 121.26(16) no
C2A C3A C4A . . . 118.72(17) no
C4A C3A C31A . . . 119.94(16) no
C3A C4A C5A . . . 120.14(17) no
C4A C5A C6A . . . 118.31(18) no
N1A C6A C5A . . . 120.75(18) no
O31A C31A C3A . . . 119.42(16) no
N31A C31A C3A . . . 116.11(16) no
O31A C31A N31A . . . 124.45(17) no
N1A C2A H2A . . . 120.00 no
C3A C2A H2A . . . 120.00 no
C3A C4A H4A . . . 120.00 no
C5A C4A H4A . . . 120.00 no
C4A C5A H5A . . . 121.00 no
C6A C5A H5A . . . 121.00 no
N1A C6A H6A . . . 120.00 no
C5A C6A H6A . . . 120.00 no

loop_
_geom_bond_atom_site_label_1
_geom_bond_atom_site_label_2
_geom_bond_site_symmetry_1
_geom_bond_site_symmetry_2
_geom_bond_distance
_geom_bond_publ_flag
Cl4 C4 . . 1.7321(18) no
Cl5 C5 . . 1.7265(19) no
O11 C11 . . 1.215(2) no
O12 C11 . . 1.290(3) no
O21 C21 . . 1.261(2) no
O22 C21 . . 1.244(2) no
O12 H12 . . 0.99(4) no
O31A C31A . . 1.236(2) no
N1A C6A . . 1.339(2) no
N1A C2A . . 1.344(2) no
N31A C31A . . 1.327(2) no
N1A H1A . . 0.96(3) no
N31A H32A . . 0.89(3) no
N31A H31A . . 0.88(3) no
C1 C2 . . 1.413(3) no
C1 C11 . . 1.531(3) no
C1 C6 . . 1.395(3) no
C2 C3 . . 1.394(3) no
C2 C21 . . 1.528(3) no
C3 C4 . . 1.377(3) no
C4 C5 . . 1.394(3) no
C5 C6 . . 1.385(3) no
C3 H3 . . 0.9500 no
C6 H6 . . 0.9500 no
C2A C3A . . 1.377(3) no
C3A C4A . . 1.394(3) no
C3A C31A . . 1.505(3) no
C4A C5A . . 1.392(3) no
C5A C6A . . 1.375(3) no
C2A H2A . . 0.9500 no
C4A H4A . . 0.9500 no
C5A H5A . . 0.9500 no
C6A H6A . . 0.9500 no

loop_
_geom_hbond_atom_site_label_D
_geom_hbond_atom_site_label_H
_geom_hbond_atom_site_label_A
_geom_hbond_site_symmetry_A
_geom_hbond_distance_DH
_geom_hbond_distance_HA
_geom_hbond_distance_DA
_geom_hbond_angle_DHA
_geom_hbond_publ_flag
O12 H12 O21 . 0.99(4) 1.43(4) 2.410(2) 180(6) yes
N1A H1A O22 . 0.96(3) 1.62(3) 2.571(2) 178(3) yes
N31A H31A O31A 4_565 0.88(3) 2.04(3) 2.908(2) 171(2) yes
N31A H32A O11 1_565 0.89(3) 2.06(3) 2.869(2) 151(2) yes
C3 H3 O22 . 0.95 2.26 2.644(2) 103 no
C5A H5A O12 2_756 0.95 2.55 3.200(3) 126 no
C6 H6 O11 . 0.95 2.28 2.663(2) 103 no
C6A H6A O31A 2_746 0.95 2.40 3.072(2) 128 no

loop_
_geom_torsion_atom_site_label_1
_geom_torsion_atom_site_label_2
_geom_torsion_atom_site_label_3
_geom_torsion_atom_site_label_4
_geom_torsion_site_symmetry_1
_geom_torsion_site_symmetry_2
_geom_torsion_site_symmetry_3
_geom_torsion_site_symmetry_4
_geom_torsion
_geom_torsion_publ_flag
C2A N1A C6A C5A . . . . 0.0(3) no
C6A N1A C2A C3A . . . . 0.5(3) no
C6 C1 C2 C3 . . . . -0.3(3) no
C11 C1 C2 C21 . . . . 0.4(3) no
C6 C1 C2 C21 . . . . -179.28(17) no
C11 C1 C6 C5 . . . . 179.91(17) no
C2 C1 C11 O11 . . . . -178.73(19) no
C2 C1 C11 O12 . . . . 2.6(3) no
C6 C1 C11 O11 . . . . 1.0(2) no
C11 C1 C2 C3 . . . . 179.36(17) no
C6 C1 C11 O12 . . . . -177.68(17) no
C2 C1 C6 C5 . . . . -0.4(3) no
C21 C2 C3 C4 . . . . 179.74(16) no
C1 C2 C21 O21 . . . . -8.1(3) no
C3 C2 C21 O21 . . . . 172.92(17) no
C3 C2 C21 O22 . . . . -6.5(2) no
C1 C2 C3 C4 . . . . 0.7(3) no
C1 C2 C21 O22 . . . . 172.53(18) no
C2 C3 C4 Cl4 . . . . 179.58(14) no
C2 C3 C4 C5 . . . . -0.3(3) no
Cl4 C4 C5 C6 . . . . 179.73(14) no
Cl4 C4 C5 Cl5 . . . . -1.0(2) no
C3 C4 C5 Cl5 . . . . 178.91(14) no
C3 C4 C5 C6 . . . . -0.4(3) no
C4 C5 C6 C1 . . . . 0.7(3) no
Cl5 C5 C6 C1 . . . . -178.62(14) no
N1A C2A C3A C31A . . . . 176.36(16) no
N1A C2A C3A C4A . . . . -0.3(3) no
C2A C3A C4A C5A . . . . -0.4(3) no
C2A C3A C31A O31A . . . . -144.00(18) no
C2A C3A C31A N31A . . . . 34.3(3) no
C4A C3A C31A O31A . . . . 32.6(3) no
C4A C3A C31A N31A . . . . -149.07(18) no
C31A C3A C4A C5A . . . . -177.07(17) no
C3A C4A C5A C6A . . . . 0.8(3) no
C4A C5A C6A N1A . . . . -0.6(3) no

loop_
_cod_related_entry_id
_cod_related_entry_database
_cod_related_entry_code
1 ChemSpider 30654145
